data_7155121
loop_
_publ_author_name
'Liu, Yi-Yin'
'Duan, Shu-Wen'
'Zhang, Rui'
'Liu, Yun-Hang'
'Chen, Jia-Rong'
'Xiao, Wen-Jing'

_publ_section_title
;
 Base-catalyzed controllable reaction of 3-ylideneoxindoles with O-Boc
 hydroxycarbamates for the synthesis of amidoacrylates and spiroaziridine
 oxindoles.
;
_journal_issue 23
_journal_name_full 'Organic &amp; biomolecular chemistry'
_journal_page_first 5224
_journal_page_last 5228
_journal_paper_doi 10.1039/c6ob00891g
_journal_volume 14
_journal_year 2016
_chemical_formula_sum 'C34 H33 N3 O8'
_chemical_formula_weight 611.63
_chemical_name_systematic
; 
 ? 
;
_space_group_IT_number 2
_symmetry_cell_setting triclinic
_symmetry_space_group_name_Hall '-P 1'
_symmetry_space_group_name_H-M 'P -1'
_atom_sites_solution_hydrogens geom
_atom_sites_solution_primary direct
_atom_sites_solution_secondary difmap
_audit_creation_method SHELXL-97
_audit_update_record
;
2016-04-25 deposited with the CCDC.
2016-05-17 downloaded from the CCDC.
;
_cell_angle_alpha 103.4150(10)
_cell_angle_beta 99.6250(10)
_cell_angle_gamma 110.1110(10)
_cell_formula_units_Z 2
_cell_length_a 9.1206(7)
_cell_length_b 12.5475(9)
_cell_length_c 15.2318(11)
_cell_measurement_reflns_used 3844
_cell_measurement_temperature 298(2)
_cell_measurement_theta_max 28.22
_cell_measurement_theta_min 2.41
_cell_volume 1532.9(2)
_computing_cell_refinement 'Bruker SMART'
_computing_data_collection 'Bruker SMART'
_computing_data_reduction 'Bruker SAINT'
_computing_molecular_graphics 'Bruker SHELXTL'
_computing_publication_material 'Bruker SHELXTL'
_computing_structure_refinement 'SHELXL-97 (Sheldrick, 1997)'
_computing_structure_solution 'SHELXS-97 (Sheldrick, 1990)'
_diffrn_ambient_temperature 298(2)
_diffrn_measured_fraction_theta_full 0.991
_diffrn_measured_fraction_theta_max 0.991
_diffrn_measurement_device_type 'CCD area detector'
_diffrn_measurement_method 'phi and omega scans'
_diffrn_radiation_monochromator graphite
_diffrn_radiation_source 'fine-focus sealed tube'
_diffrn_radiation_type MoK\a
_diffrn_radiation_wavelength 0.71073
_diffrn_reflns_av_R_equivalents 0.0255
_diffrn_reflns_av_sigmaI/netI 0.0367
_diffrn_reflns_limit_h_max 10
_diffrn_reflns_limit_h_min -11
_diffrn_reflns_limit_k_max 14
_diffrn_reflns_limit_k_min -15
_diffrn_reflns_limit_l_max 18
_diffrn_reflns_limit_l_min -18
_diffrn_reflns_number 11341
_diffrn_reflns_theta_full 25.50
_diffrn_reflns_theta_max 25.50
_diffrn_reflns_theta_min 1.82
_exptl_absorpt_coefficient_mu 0.095
_exptl_absorpt_correction_T_max 0.9905
_exptl_absorpt_correction_T_min 0.9887
_exptl_absorpt_correction_type none
_exptl_crystal_colour colorless
_exptl_crystal_density_diffrn 1.325
_exptl_crystal_density_method 'not measured'
_exptl_crystal_description block
_exptl_crystal_F_000 644
_exptl_crystal_size_max 0.12
_exptl_crystal_size_mid 0.10
_exptl_crystal_size_min 0.10
_refine_diff_density_max 0.306
_refine_diff_density_min -0.227
_refine_diff_density_rms 0.038
_refine_ls_extinction_method none
_refine_ls_goodness_of_fit_ref 1.099
_refine_ls_hydrogen_treatment mixed
_refine_ls_matrix_type full
_refine_ls_number_parameters 410
_refine_ls_number_reflns 5643
_refine_ls_number_restraints 0
_refine_ls_restrained_S_all 1.099
_refine_ls_R_factor_all 0.0755
_refine_ls_R_factor_gt 0.0626
_refine_ls_shift/su_max 0.001
_refine_ls_shift/su_mean 0.000
_refine_ls_structure_factor_coef Fsqd
_refine_ls_weighting_details 'calc w=1/[\s^2^(Fo^2^)+(0.0576P)^2^+0.5852P] where P=(Fo^2^+2Fc^2^)/3'
_refine_ls_weighting_scheme calc
_refine_ls_wR_factor_gt 0.1403
_refine_ls_wR_factor_ref 0.1488
_reflns_number_gt 4689
_reflns_number_total 5643
_reflns_threshold_expression >2sigma(I)
_cod_data_source_file c6ob00891g2.cif
_cod_data_source_block 121203cm
_cod_depositor_comments
;
The following automatic conversions were performed:

'_symmetry_cell_setting' value 'Triclinic' changed to 'triclinic'
according to
/usr/data/users/saulius/crontab/automatic-downloads/rss-feeds/RSC/lib/dictionaries/cif_core.dic
dictionary named 'cif_core.dic' version 2.4.2 from 2011-04-26.

Automatic conversion script
Id: cif_fix_values 4268 2015-11-12 08:31:59Z antanas 

 Adding full bibliography for 7155118--7155121.cif.
;
_cod_original_sg_symbol_H-M P-1
_cod_database_code 7155121

loop_
_symmetry_equiv_pos_as_xyz
'x, y, z'
'-x, -y, -z'

loop_
_atom_site_label
_atom_site_type_symbol
_atom_site_fract_x
_atom_site_fract_y
_atom_site_fract_z
_atom_site_U_iso_or_equiv
_atom_site_adp_type
_atom_site_occupancy
_atom_site_symmetry_multiplicity
_atom_site_calc_flag
_atom_site_refinement_flags
C1 C 0.7379(4) 1.1552(3) 0.4607(2) 0.0705(9) Uani 1 1 d .
H1A H 0.8326 1.1465 0.4465 0.106 Uiso 1 1 calc R
H1B H 0.7287 1.1398 0.5189 0.106 Uiso 1 1 calc R
H1C H 0.7468 1.2351 0.4661 0.106 Uiso 1 1 calc R
C2 C 0.6031(3) 1.0279(2) 0.29702(16) 0.0409(5) Uani 1 1 d .
C3 C 0.4260(3) 0.95391(19) 0.23465(14) 0.0348(5) Uani 1 1 d .
C4 C 0.3303(3) 0.99132(19) 0.29878(15) 0.0370(5) Uani 1 1 d .
C5 C 0.4356(3) 1.0563(2) 0.38730(16) 0.0442(6) Uani 1 1 d .
C6 C 0.3816(4) 1.1000(3) 0.46120(18) 0.0647(8) Uani 1 1 d .
H6 H 0.4523 1.1415 0.5208 0.078 Uiso 1 1 calc R
C7 C 0.2187(4) 1.0804(3) 0.4443(2) 0.0729(9) Uani 1 1 d .
H7 H 0.1794 1.1086 0.4933 0.088 Uiso 1 1 calc R
C8 C 0.1149(4) 1.0198(3) 0.3561(2) 0.0635(8) Uani 1 1 d .
H8 H 0.0066 1.0091 0.3456 0.076 Uiso 1 1 calc R
C9 C 0.1701(3) 0.9744(2) 0.28236(17) 0.0480(6) Uani 1 1 d .
H9 H 0.0995 0.9332 0.2227 0.058 Uiso 1 1 calc R
C10 C 0.3888(3) 0.81543(19) 0.20204(14) 0.0327(5) Uani 1 1 d .
C11 C 0.2570(3) 0.76955(19) 0.10810(14) 0.0349(5) Uani 1 1 d .
H11 H 0.1536 0.7626 0.1221 0.042 Uiso 1 1 calc R
C12 C 0.3067(3) 0.8684(2) 0.06279(15) 0.0370(5) Uani 1 1 d .
H12 H 0.3772 0.8554 0.0231 0.044 Uiso 1 1 calc R
C13 C 0.3239(3) 0.74905(19) 0.27033(15) 0.0370(5) Uani 1 1 d .
C14 C 0.5577(3) 0.7253(2) 0.25582(15) 0.0383(5) Uani 1 1 d .
C15 C 0.5360(3) 0.78769(19) 0.19405(14) 0.0343(5) Uani 1 1 d .
C16 C 0.6404(3) 0.8118(2) 0.13873(16) 0.0422(6) Uani 1 1 d .
H16 H 0.6260 0.8520 0.0960 0.051 Uiso 1 1 calc R
C17 C 0.7670(3) 0.7750(2) 0.14825(18) 0.0513(6) Uani 1 1 d .
H17 H 0.8383 0.7904 0.1113 0.062 Uiso 1 1 calc R
C18 C 0.7891(3) 0.7157(3) 0.2117(2) 0.0587(7) Uani 1 1 d .
H18 H 0.8764 0.6932 0.2177 0.070 Uiso 1 1 calc R
C19 C 0.6839(3) 0.6891(2) 0.26648(18) 0.0528(7) Uani 1 1 d .
H19 H 0.6979 0.6484 0.3089 0.063 Uiso 1 1 calc R
C20 C 0.3987(4) 0.6212(3) 0.35424(19) 0.0615(8) Uani 1 1 d .
H20A H 0.3024 0.6167 0.3736 0.092 Uiso 1 1 calc R
H20B H 0.4882 0.6473 0.4085 0.092 Uiso 1 1 calc R
H20C H 0.3824 0.5438 0.3153 0.092 Uiso 1 1 calc R
C21 C 0.1571(3) 0.8751(2) 0.00580(16) 0.0410(5) Uani 1 1 d .
C22 C 0.0176(4) 0.8588(3) -0.1455(2) 0.0777(10) Uani 1 1 d .
H22A H 0.0567 0.9324 -0.1611 0.093 Uiso 1 1 calc R
H22B H -0.0665 0.8597 -0.1142 0.093 Uiso 1 1 calc R
C23 C -0.0492(5) 0.7557(4) -0.2315(3) 0.1072(14) Uani 1 1 d .
H23A H 0.0325 0.7582 -0.2644 0.161 Uiso 1 1 calc R
H23B H -0.1407 0.7586 -0.2709 0.161 Uiso 1 1 calc R
H23C H -0.0828 0.6830 -0.2154 0.161 Uiso 1 1 calc R
C24 C 0.2348(3) 0.6491(2) 0.04557(16) 0.0427(6) Uani 1 1 d .
C25 C 0.1970(5) 0.4513(3) 0.0426(2) 0.0810(10) Uani 1 1 d .
H25A H 0.1017 0.3910 0.0485 0.097 Uiso 1 1 calc R
H25B H 0.1856 0.4420 -0.0235 0.097 Uiso 1 1 calc R
C26 C 0.3393(6) 0.4344(4) 0.0814(3) 0.1116(15) Uani 1 1 d .
H26A H 0.4322 0.4888 0.0700 0.167 Uiso 1 1 calc R
H26B H 0.3258 0.3538 0.0525 0.167 Uiso 1 1 calc R
H26C H 0.3550 0.4494 0.1478 0.167 Uiso 1 1 calc R
C27 C 0.4397(3) 1.0838(2) 0.13131(16) 0.0423(6) Uani 1 1 d .
C28 C 0.5843(5) 1.2888(3) 0.2003(2) 0.0890(12) Uani 1 1 d .
H28A H 0.4970 1.3068 0.1705 0.107 Uiso 1 1 calc R
H28B H 0.6563 1.2891 0.1601 0.107 Uiso 1 1 calc R
C29 C 0.6752(4) 1.3812(2) 0.29328(19) 0.0562(7) Uani 1 1 d .
C30 C 0.8292(4) 1.4632(3) 0.3035(2) 0.0678(8) Uani 1 1 d .
H30 H 0.8760 1.4561 0.2538 0.081 Uiso 1 1 calc R
C31 C 0.9130(4) 1.5540(3) 0.3850(3) 0.0794(10) Uani 1 1 d .
H31 H 1.0152 1.6096 0.3900 0.095 Uiso 1 1 calc R
C32 C 0.8488(5) 1.5637(3) 0.4587(2) 0.0806(10) Uani 1 1 d .
H32 H 0.9079 1.6248 0.5146 0.097 Uiso 1 1 calc R
C33 C 0.6972(5) 1.4841(3) 0.4514(2) 0.0768(10) Uani 1 1 d .
H33 H 0.6530 1.4914 0.5021 0.092 Uiso 1 1 calc R
C34 C 0.6096(4) 1.3923(3) 0.3680(2) 0.0687(8) Uani 1 1 d .
H34 H 0.5063 1.3382 0.3627 0.082 Uiso 1 1 calc R
N1 N 0.5947(3) 1.07062(18) 0.38608(13) 0.0477(5) Uani 1 1 d .
N2 N 0.4335(2) 0.70577(17) 0.30171(13) 0.0412(5) Uani 1 1 d .
N3 N 0.3970(2) 0.97520(16) 0.14410(12) 0.0386(5) Uani 1 1 d .
O1 O 0.7264(2) 1.04387(16) 0.27309(13) 0.0564(5) Uani 1 1 d .
O2 O 0.1980(2) 0.73507(16) 0.29071(12) 0.0525(5) Uani 1 1 d .
O3 O 0.0580(2) 0.8957(2) 0.04022(13) 0.0651(6) Uani 1 1 d .
O4 O 0.1501(2) 0.85025(18) -0.08360(11) 0.0603(5) Uani 1 1 d .
O5 O 0.2378(3) 0.62860(18) -0.03381(14) 0.0822(7) Uani 1 1 d .
O6 O 0.2085(3) 0.56961(15) 0.09100(12) 0.0617(5) Uani 1 1 d .
O7 O 0.4090(2) 1.09750(16) 0.05571(11) 0.0557(5) Uani 1 1 d .
O8 O 0.5187(2) 1.17294(14) 0.21241(11) 0.0513(5) Uani 1 1 d .

loop_
_atom_site_aniso_label
_atom_site_aniso_U_11
_atom_site_aniso_U_22
_atom_site_aniso_U_33
_atom_site_aniso_U_23
_atom_site_aniso_U_13
_atom_site_aniso_U_12
C1 0.064(2) 0.0621(19) 0.0520(16) 0.0011(14) -0.0121(14) 0.0095(16)
C2 0.0406(14) 0.0324(12) 0.0442(13) 0.0137(10) 0.0053(11) 0.0096(11)
C3 0.0386(13) 0.0340(12) 0.0307(11) 0.0124(9) 0.0078(9) 0.0126(10)
C4 0.0445(14) 0.0318(12) 0.0339(11) 0.0108(9) 0.0079(10) 0.0154(10)
C5 0.0559(16) 0.0366(13) 0.0353(12) 0.0103(10) 0.0081(11) 0.0153(12)
C6 0.089(2) 0.0607(18) 0.0344(14) 0.0028(12) 0.0155(14) 0.0266(17)
C7 0.091(3) 0.076(2) 0.0612(19) 0.0124(16) 0.0400(18) 0.042(2)
C8 0.065(2) 0.072(2) 0.0664(19) 0.0191(16) 0.0301(16) 0.0389(17)
C9 0.0474(16) 0.0521(15) 0.0457(14) 0.0138(12) 0.0121(11) 0.0224(13)
C10 0.0344(12) 0.0333(12) 0.0296(10) 0.0100(9) 0.0090(9) 0.0123(10)
C11 0.0322(12) 0.0385(12) 0.0312(11) 0.0103(9) 0.0062(9) 0.0125(10)
C12 0.0373(13) 0.0398(13) 0.0317(11) 0.0094(9) 0.0094(9) 0.0140(10)
C13 0.0440(14) 0.0336(12) 0.0325(11) 0.0086(9) 0.0117(10) 0.0149(11)
C14 0.0403(13) 0.0360(12) 0.0341(11) 0.0081(10) 0.0049(10) 0.0142(11)
C15 0.0341(12) 0.0319(12) 0.0306(11) 0.0060(9) 0.0039(9) 0.0103(10)
C16 0.0389(14) 0.0464(14) 0.0359(12) 0.0096(10) 0.0099(10) 0.0127(11)
C17 0.0362(14) 0.0582(17) 0.0509(15) 0.0060(13) 0.0144(12) 0.0147(12)
C18 0.0459(16) 0.0644(18) 0.0674(18) 0.0128(15) 0.0106(14) 0.0311(14)
C19 0.0530(17) 0.0563(16) 0.0540(15) 0.0207(13) 0.0067(13) 0.0290(14)
C20 0.090(2) 0.0564(17) 0.0550(16) 0.0352(14) 0.0262(15) 0.0345(16)
C21 0.0435(14) 0.0422(14) 0.0386(12) 0.0161(10) 0.0114(11) 0.0163(11)
C22 0.088(2) 0.107(3) 0.0453(16) 0.0181(17) -0.0029(16) 0.061(2)
C23 0.102(3) 0.095(3) 0.080(3) 0.022(2) -0.030(2) 0.015(2)
C24 0.0374(14) 0.0423(14) 0.0390(13) 0.0062(11) 0.0040(10) 0.0121(11)
C25 0.102(3) 0.0408(17) 0.075(2) -0.0028(15) -0.0117(19) 0.0287(18)
C26 0.138(4) 0.088(3) 0.092(3) -0.012(2) -0.009(3) 0.070(3)
C27 0.0475(15) 0.0419(14) 0.0380(13) 0.0165(11) 0.0107(11) 0.0163(12)
C28 0.145(3) 0.0377(16) 0.0596(19) 0.0209(14) 0.006(2) 0.0135(19)
C29 0.079(2) 0.0342(14) 0.0526(15) 0.0197(12) 0.0093(14) 0.0191(14)
C30 0.077(2) 0.0617(19) 0.079(2) 0.0271(17) 0.0325(18) 0.0352(18)
C31 0.058(2) 0.069(2) 0.096(3) 0.023(2) 0.0050(19) 0.0170(17)
C32 0.094(3) 0.058(2) 0.063(2) 0.0164(16) -0.0082(19) 0.0136(19)
C33 0.114(3) 0.071(2) 0.0573(19) 0.0318(17) 0.0307(19) 0.040(2)
C34 0.073(2) 0.0564(18) 0.071(2) 0.0332(16) 0.0181(17) 0.0101(16)
N1 0.0477(13) 0.0448(12) 0.0353(10) 0.0068(9) -0.0014(9) 0.0102(10)
N2 0.0491(12) 0.0430(11) 0.0360(10) 0.0183(9) 0.0123(9) 0.0196(10)
N3 0.0478(12) 0.0345(10) 0.0289(9) 0.0118(8) 0.0072(8) 0.0114(9)
O1 0.0398(11) 0.0511(11) 0.0662(12) 0.0120(9) 0.0124(9) 0.0089(9)
O2 0.0546(11) 0.0558(11) 0.0636(11) 0.0308(9) 0.0345(9) 0.0250(9)
O3 0.0603(13) 0.1042(17) 0.0559(11) 0.0395(11) 0.0232(10) 0.0493(12)
O4 0.0707(13) 0.0856(14) 0.0316(9) 0.0146(9) 0.0037(8) 0.0464(11)
O5 0.136(2) 0.0544(13) 0.0454(11) 0.0063(9) 0.0293(12) 0.0288(13)
O6 0.0877(15) 0.0362(10) 0.0524(11) 0.0111(8) 0.0056(10) 0.0225(10)
O7 0.0732(13) 0.0522(11) 0.0412(10) 0.0247(8) 0.0101(9) 0.0205(10)
O8 0.0715(12) 0.0331(9) 0.0421(9) 0.0153(7) 0.0080(8) 0.0135(9)

loop_
_atom_type_symbol
_atom_type_description
_atom_type_scat_dispersion_real
_atom_type_scat_dispersion_imag
_atom_type_scat_source
C C 0.0033 0.0016 'International Tables Vol C Tables 4.2.6.8 and 6.1.1.4'
H H 0.0000 0.0000 'International Tables Vol C Tables 4.2.6.8 and 6.1.1.4'
N N 0.0061 0.0033 'International Tables Vol C Tables 4.2.6.8 and 6.1.1.4'
O O 0.0106 0.0060 'International Tables Vol C Tables 4.2.6.8 and 6.1.1.4'

loop_
_geom_angle_atom_site_label_1
_geom_angle_atom_site_label_2
_geom_angle_atom_site_label_3
_geom_angle
N1 C1 H1A 109.5
N1 C1 H1B 109.5
H1A C1 H1B 109.5
N1 C1 H1C 109.5
H1A C1 H1C 109.5
H1B C1 H1C 109.5
O1 C2 N1 125.4(2)
O1 C2 C3 127.4(2)
N1 C2 C3 107.2(2)
N3 C3 C4 115.02(18)
N3 C3 C2 113.32(18)
C4 C3 C2 101.44(18)
N3 C3 C10 100.96(16)
C4 C3 C10 115.68(17)
C2 C3 C10 110.91(17)
C9 C4 C5 119.9(2)
C9 C4 C3 131.7(2)
C5 C4 C3 108.3(2)
C6 C5 C4 121.4(3)
C6 C5 N1 128.4(2)
C4 C5 N1 110.2(2)
C5 C6 C7 118.1(3)
C5 C6 H6 120.9
C7 C6 H6 120.9
C8 C7 C6 120.8(3)
C8 C7 H7 119.6
C6 C7 H7 119.6
C7 C8 C9 120.6(3)
C7 C8 H8 119.7
C9 C8 H8 119.7
C4 C9 C8 119.1(2)
C4 C9 H9 120.5
C8 C9 H9 120.5
C15 C10 C11 114.02(17)
C15 C10 C13 102.39(17)
C11 C10 C13 110.25(18)
C15 C10 C3 114.24(17)
C11 C10 C3 101.97(16)
C13 C10 C3 114.37(16)
C24 C11 C12 113.04(18)
C24 C11 C10 113.76(18)
C12 C11 C10 105.20(17)
C24 C11 H11 108.2
C12 C11 H11 108.2
C10 C11 H11 108.2
N3 C12 C11 102.41(16)
N3 C12 C21 111.84(18)
C11 C12 C21 110.66(18)
N3 C12 H12 110.6
C11 C12 H12 110.6
C21 C12 H12 110.6
O2 C13 N2 125.8(2)
O2 C13 C10 126.8(2)
N2 C13 C10 107.39(18)
C19 C14 C15 122.3(2)
C19 C14 N2 127.6(2)
C15 C14 N2 110.13(19)
C16 C15 C14 119.7(2)
C16 C15 C10 132.1(2)
C14 C15 C10 108.18(18)
C15 C16 C17 118.4(2)
C15 C16 H16 120.8
C17 C16 H16 120.8
C18 C17 C16 121.0(2)
C18 C17 H17 119.5
C16 C17 H17 119.5
C17 C18 C19 121.2(2)
C17 C18 H18 119.4
C19 C18 H18 119.4
C14 C19 C18 117.3(2)
C14 C19 H19 121.4
C18 C19 H19 121.4
N2 C20 H20A 109.5
N2 C20 H20B 109.5
H20A C20 H20B 109.5
N2 C20 H20C 109.5
H20A C20 H20C 109.5
H20B C20 H20C 109.5
O3 C21 O4 125.7(2)
O3 C21 C12 122.5(2)
O4 C21 C12 111.7(2)
O4 C22 C23 109.3(3)
O4 C22 H22A 109.8
C23 C22 H22A 109.8
O4 C22 H22B 109.8
C23 C22 H22B 109.8
H22A C22 H22B 108.3
C22 C23 H23A 109.5
C22 C23 H23B 109.5
H23A C23 H23B 109.5
C22 C23 H23C 109.5
H23A C23 H23C 109.5
H23B C23 H23C 109.5
O5 C24 O6 124.6(2)
O5 C24 C11 124.5(2)
O6 C24 C11 110.84(19)
C26 C25 O6 110.6(3)
C26 C25 H25A 109.5
O6 C25 H25A 109.5
C26 C25 H25B 109.5
O6 C25 H25B 109.5
H25A C25 H25B 108.1
C25 C26 H26A 109.5
C25 C26 H26B 109.5
H26A C26 H26B 109.5
C25 C26 H26C 109.5
H26A C26 H26C 109.5
H26B C26 H26C 109.5
O7 C27 O8 124.7(2)
O7 C27 N3 123.3(2)
O8 C27 N3 111.96(19)
O8 C28 C29 109.7(2)
O8 C28 H28A 109.7
C29 C28 H28A 109.7
O8 C28 H28B 109.7
C29 C28 H28B 109.7
H28A C28 H28B 108.2
C34 C29 C30 118.4(3)
C34 C29 C28 122.8(3)
C30 C29 C28 118.7(3)
C31 C30 C29 121.0(3)
C31 C30 H30 119.5
C29 C30 H30 119.5
C32 C31 C30 120.3(3)
C32 C31 H31 119.8
C30 C31 H31 119.8
C31 C32 C33 120.3(3)
C31 C32 H32 119.8
C33 C32 H32 119.8
C32 C33 C34 119.7(3)
C32 C33 H33 120.1
C34 C33 H33 120.1
C29 C34 C33 120.1(3)
C29 C34 H34 119.9
C33 C34 H34 119.9
C2 N1 C5 111.00(19)
C2 N1 C1 121.7(2)
C5 N1 C1 123.9(2)
C13 N2 C14 111.51(18)
C13 N2 C20 122.2(2)
C14 N2 C20 124.0(2)
C27 N3 C12 118.90(18)
C27 N3 C3 125.42(18)
C12 N3 C3 115.61(17)
C21 O4 C22 117.5(2)
C24 O6 C25 117.5(2)
C27 O8 C28 113.42(19)

loop_
_geom_bond_atom_site_label_1
_geom_bond_atom_site_label_2
_geom_bond_distance
C1 N1 1.454(3)
C1 H1A 0.9600
C1 H1B 0.9600
C1 H1C 0.9600
C2 O1 1.206(3)
C2 N1 1.363(3)
C2 C3 1.555(3)
C3 N3 1.463(3)
C3 C4 1.513(3)
C3 C10 1.587(3)
C4 C9 1.372(3)
C4 C5 1.387(3)
C5 C6 1.376(3)
C5 N1 1.404(3)
C6 C7 1.387(4)
C6 H6 0.9300
C7 C8 1.374(4)
C7 H7 0.9300
C8 C9 1.388(3)
C8 H8 0.9300
C9 H9 0.9300
C10 C15 1.515(3)
C10 C11 1.546(3)
C10 C13 1.548(3)
C11 C24 1.513(3)
C11 C12 1.528(3)
C11 H11 0.9800
C12 N3 1.462(3)
C12 C21 1.530(3)
C12 H12 0.9800
C13 O2 1.204(3)
C13 N2 1.362(3)
C14 C19 1.375(3)
C14 C15 1.387(3)
C14 N2 1.409(3)
C15 C16 1.377(3)
C16 C17 1.382(3)
C16 H16 0.9300
C17 C18 1.378(4)
C17 H17 0.9300
C18 C19 1.380(4)
C18 H18 0.9300
C19 H19 0.9300
C20 N2 1.454(3)
C20 H20A 0.9600
C20 H20B 0.9600
C20 H20C 0.9600
C21 O3 1.190(3)
C21 O4 1.310(3)
C22 O4 1.454(3)
C22 C23 1.472(5)
C22 H22A 0.9700
C22 H22B 0.9700
C23 H23A 0.9600
C23 H23B 0.9600
C23 H23C 0.9600
C24 O5 1.183(3)
C24 O6 1.321(3)
C25 C26 1.439(5)
C25 O6 1.456(3)
C25 H25A 0.9700
C25 H25B 0.9700
C26 H26A 0.9600
C26 H26B 0.9600
C26 H26C 0.9600
C27 O7 1.204(3)
C27 O8 1.343(3)
C27 N3 1.353(3)
C28 O8 1.438(3)
C28 C29 1.491(4)
C28 H28A 0.9700
C28 H28B 0.9700
C29 C34 1.372(4)
C29 C30 1.383(4)
C30 C31 1.361(5)
C30 H30 0.9300
C31 C32 1.350(5)
C31 H31 0.9300
C32 C33 1.367(5)
C32 H32 0.9300
C33 C34 1.389(4)
C33 H33 0.9300
C34 H34 0.9300

loop_
_geom_torsion_atom_site_label_1
_geom_torsion_atom_site_label_2
_geom_torsion_atom_site_label_3
_geom_torsion_atom_site_label_4
_geom_torsion
O1 C2 C3 N3 -43.8(3)
N1 C2 C3 N3 137.42(19)
O1 C2 C3 C4 -167.7(2)
N1 C2 C3 C4 13.6(2)
O1 C2 C3 C10 68.9(3)
N1 C2 C3 C10 -109.8(2)
N3 C3 C4 C9 45.4(3)
C2 C3 C4 C9 168.1(2)
C10 C3 C4 C9 -71.8(3)
N3 C3 C4 C5 -132.6(2)
C2 C3 C4 C5 -9.9(2)
C10 C3 C4 C5 110.2(2)
C9 C4 C5 C6 3.2(4)
C3 C4 C5 C6 -178.5(2)
C9 C4 C5 N1 -175.1(2)
C3 C4 C5 N1 3.1(3)
C4 C5 C6 C7 -1.9(4)
N1 C5 C6 C7 176.1(3)
C5 C6 C7 C8 -0.5(5)
C6 C7 C8 C9 1.5(5)
C5 C4 C9 C8 -2.1(4)
C3 C4 C9 C8 -179.9(2)
C7 C8 C9 C4 -0.2(4)
N3 C3 C10 C15 91.8(2)
C4 C3 C10 C15 -143.38(19)
C2 C3 C10 C15 -28.6(2)
N3 C3 C10 C11 -31.7(2)
C4 C3 C10 C11 93.1(2)
C2 C3 C10 C11 -152.08(17)
N3 C3 C10 C13 -150.68(18)
C4 C3 C10 C13 -25.8(3)
C2 C3 C10 C13 88.9(2)
C15 C10 C11 C24 38.0(3)
C13 C10 C11 C24 -76.5(2)
C3 C10 C11 C24 161.66(18)
C15 C10 C11 C12 -86.2(2)
C13 C10 C11 C12 159.27(17)
C3 C10 C11 C12 37.4(2)
C24 C11 C12 N3 -152.36(18)
C10 C11 C12 N3 -27.7(2)
C24 C11 C12 C21 88.3(2)
C10 C11 C12 C21 -147.01(18)
C15 C10 C13 O2 -171.9(2)
C11 C10 C13 O2 -50.2(3)
C3 C10 C13 O2 64.0(3)
C15 C10 C13 N2 6.4(2)
C11 C10 C13 N2 128.08(19)
C3 C10 C13 N2 -117.73(19)
C19 C14 C15 C16 2.1(3)
N2 C14 C15 C16 -177.21(19)
C19 C14 C15 C10 -178.7(2)
N2 C14 C15 C10 2.0(2)
C11 C10 C15 C16 55.0(3)
C13 C10 C15 C16 174.1(2)
C3 C10 C15 C16 -61.7(3)
C11 C10 C15 C14 -124.1(2)
C13 C10 C15 C14 -5.0(2)
C3 C10 C15 C14 119.19(19)
C14 C15 C16 C17 -1.4(3)
C10 C15 C16 C17 179.5(2)
C15 C16 C17 C18 -0.2(4)
C16 C17 C18 C19 1.3(4)
C15 C14 C19 C18 -1.0(4)
N2 C14 C19 C18 178.2(2)
C17 C18 C19 C14 -0.7(4)
N3 C12 C21 O3 -52.9(3)
C11 C12 C21 O3 60.6(3)
N3 C12 C21 O4 130.0(2)
C11 C12 C21 O4 -116.5(2)
C12 C11 C24 O5 -7.7(4)
C10 C11 C24 O5 -127.6(3)
C12 C11 C24 O6 173.48(19)
C10 C11 C24 O6 53.6(3)
O8 C28 C29 C34 -51.8(4)
O8 C28 C29 C30 131.6(3)
C34 C29 C30 C31 -1.0(4)
C28 C29 C30 C31 175.7(3)
C29 C30 C31 C32 1.8(5)
C30 C31 C32 C33 -1.5(5)
C31 C32 C33 C34 0.5(5)
C30 C29 C34 C33 0.0(4)
C28 C29 C34 C33 -176.6(3)
C32 C33 C34 C29 0.2(5)
O1 C2 N1 C5 168.5(2)
C3 C2 N1 C5 -12.7(2)
O1 C2 N1 C1 8.4(4)
C3 C2 N1 C1 -172.8(2)
C6 C5 N1 C2 -171.8(3)
C4 C5 N1 C2 6.4(3)
C6 C5 N1 C1 -12.3(4)
C4 C5 N1 C1 165.9(2)
O2 C13 N2 C14 172.7(2)
C10 C13 N2 C14 -5.6(2)
O2 C13 N2 C20 9.2(4)
C10 C13 N2 C20 -169.1(2)
C19 C14 N2 C13 -176.9(2)
C15 C14 N2 C13 2.4(3)
C19 C14 N2 C20 -13.7(4)
C15 C14 N2 C20 165.5(2)
O7 C27 N3 C12 -1.0(4)
O8 C27 N3 C12 178.71(19)
O7 C27 N3 C3 -177.6(2)
O8 C27 N3 C3 2.1(3)
C11 C12 N3 C27 -170.2(2)
C21 C12 N3 C27 -51.6(3)
C11 C12 N3 C3 6.7(2)
C21 C12 N3 C3 125.3(2)
C4 C3 N3 C27 67.5(3)
C2 C3 N3 C27 -48.5(3)
C10 C3 N3 C27 -167.2(2)
C4 C3 N3 C12 -109.1(2)
C2 C3 N3 C12 134.8(2)
C10 C3 N3 C12 16.1(2)
O3 C21 O4 C22 5.8(4)
C12 C21 O4 C22 -177.2(2)
C23 C22 O4 C21 -137.1(3)
O5 C24 O6 C25 5.8(4)
C11 C24 O6 C25 -175.4(2)
C26 C25 O6 C24 107.5(3)
O7 C27 O8 C28 -7.9(4)
N3 C27 O8 C28 172.4(3)
C29 C28 O8 C27 -177.7(3)
